data_4117363
loop_
_publ_author_name
'Julian A. Codelli'
'Angela L. A. Puchlopek'
'Sarah E. Reisman'

_publ_section_title
;
 Enantioselective Total Synthesis of (-)-Acetylaranotin, a Dihydrooxepine
 Epidithiodiketopiperazine
;
_journal_name_full 'Journal of the American Chemical Society'
_journal_page_first 1930
_journal_page_last 1933
_journal_paper_doi 10.1021/ja209354e
_journal_volume 134
_journal_year 2012
_chemical_absolute_configuration ad
_chemical_formula_moiety 'C18 H16 N2 O6 S4'
_chemical_formula_sum 'C18 H16 N2 O6 S4'
_chemical_formula_weight 484.57
_chemical_name_systematic
;
 ?
;
_space_group_IT_number 19
_symmetry_cell_setting orthorhombic
_symmetry_space_group_name_Hall 'P 2ac 2ab'
_symmetry_space_group_name_H-M 'P 21 21 21'
_atom_sites_solution_hydrogens geom
_atom_sites_solution_primary direct
_atom_sites_solution_secondary difmap
_audit_creation_method SHELXL-97
_cell_angle_alpha 90.00
_cell_angle_beta 90.00
_cell_angle_gamma 90.00
_cell_formula_units_Z 4
_cell_length_a 7.6944(3)
_cell_length_b 9.6777(3)
_cell_length_c 26.3981(9)
_cell_measurement_reflns_used 9912
_cell_measurement_temperature 100(2)
_cell_measurement_theta_max 29.28
_cell_measurement_theta_min 2.61
_cell_volume 1965.71(12)
_computing_cell_refinement 'Bruker SAINT-Plus v7.68A'
_computing_data_collection 'Bruker APEX2 v2009.7-0'
_computing_data_reduction 'Bruker SAINT-Plus v7.68A'
_computing_molecular_graphics 'Bruker XP v5.1'
_computing_publication_material 'Bruker XCIF 2008'
_computing_structure_refinement 'SHELXL-97 (Sheldrick, 2008)'
_computing_structure_solution 'SHELXS-97 (Sheldrick, 2008)'
_diffrn_ambient_temperature 100(2)
_diffrn_measured_fraction_theta_full 0.999
_diffrn_measured_fraction_theta_max 0.999
_diffrn_measurement_device_type 'Bruker KAPPA APEX II'
_diffrn_measurement_method '\w scans; 9 settings'
_diffrn_radiation_monochromator graphite
_diffrn_radiation_source 'fine-focus sealed tube'
_diffrn_radiation_type MoK\a
_diffrn_radiation_wavelength 0.71073
_diffrn_reflns_av_R_equivalents 0.0472
_diffrn_reflns_av_sigmaI/netI 0.0297
_diffrn_reflns_limit_h_max 10
_diffrn_reflns_limit_h_min -10
_diffrn_reflns_limit_k_max 13
_diffrn_reflns_limit_k_min -13
_diffrn_reflns_limit_l_max 36
_diffrn_reflns_limit_l_min -36
_diffrn_reflns_number 42286
_diffrn_reflns_theta_full 29.30
_diffrn_reflns_theta_max 29.30
_diffrn_reflns_theta_min 2.24
_exptl_absorpt_coefficient_mu 0.525
_exptl_absorpt_correction_T_max 0.9742
_exptl_absorpt_correction_T_min 0.7868
_exptl_absorpt_correction_type none
_exptl_crystal_colour 'Light yellow'
_exptl_crystal_density_diffrn 1.637
_exptl_crystal_description Plate
_exptl_crystal_F_000 1000
_exptl_crystal_size_max 0.48
_exptl_crystal_size_mid 0.20
_exptl_crystal_size_min 0.05
_refine_diff_density_max 1.078
_refine_diff_density_min -0.643
_refine_diff_density_rms 0.084
_refine_ls_abs_structure_details 'Flack H D (1983), Acta Cryst. A39, 876-881'
_refine_ls_abs_structure_Flack -0.02(6)
_refine_ls_extinction_method none
_refine_ls_goodness_of_fit_ref 2.797
_refine_ls_hydrogen_treatment Riding
_refine_ls_matrix_type 'Full matrix'
_refine_ls_number_parameters 273
_refine_ls_number_reflns 5365
_refine_ls_number_restraints 0
_refine_ls_restrained_S_all 2.797
_refine_ls_R_factor_all 0.0483
_refine_ls_R_factor_gt 0.0433
_refine_ls_shift/su_max 0.000
_refine_ls_shift/su_mean 0.000
_refine_ls_structure_factor_coef Fsqd
_refine_ls_weighting_details w=1/s^2^(Fo^2^)
_refine_ls_weighting_scheme sigma
_refine_ls_wR_factor_gt 0.0639
_refine_ls_wR_factor_ref 0.0642
_reflns_number_gt 4892
_reflns_number_total 5365
_reflns_threshold_expression >2sigma(I)
_cod_data_source_file ja209354e_si_005.cif
_cod_data_source_block jac04
_cod_depositor_comments
;
The following automatic conversions were performed:

'_atom_sites_solution_primary' value 'direct methods' was changed to
'direct'.

'_atom_sites_solution_secondary' value 'Difference Fourier map' was
changed to 'difmap'.

'_atom_sites_solution_hydrogens' value 'Geometric positions' was
changed to 'geom'.

Automatic conversion script
Id: cif_fix_values 6452 2018-10-05 10:23:21Z andrius 
;
_cod_database_code 4117363

loop_
_symmetry_equiv_pos_as_xyz
'x, y, z'
'-x+1/2, -y, z+1/2'
'x+1/2, -y+1/2, -z'
'-x, y+1/2, -z+1/2'

loop_
_atom_site_label
_atom_site_type_symbol
_atom_site_fract_x
_atom_site_fract_y
_atom_site_fract_z
_atom_site_U_iso_or_equiv
_atom_site_adp_type
_atom_site_occupancy
_atom_site_symmetry_multiplicity
_atom_site_calc_flag
_atom_site_refinement_flags
S1 S 0.34501(8) 0.74086(7) 0.34196(3) 0.02119(15) Uani 1 1 d .
S2 S 0.15368(9) 0.59925(7) 0.34771(3) 0.02260(16) Uani 1 1 d .
S3 S 0.04290(9) 0.63979(7) 0.41760(3) 0.02318(16) Uani 1 1 d .
S4 S -0.18166(9) 0.73542(7) 0.39873(3) 0.02270(16) Uani 1 1 d .
O1 O 0.4095(2) 0.9173(2) 0.16046(7) 0.0305(5) Uani 1 1 d .
O2 O -0.0845(2) 0.73026(19) 0.21859(7) 0.0239(4) Uani 1 1 d .
H2 H -0.1456 0.7842 0.2361 0.036 Uiso 1 1 calc R
O3 O 0.3157(2) 1.02330(19) 0.40855(6) 0.0226(4) Uani 1 1 d .
O4 O -0.2156(2) 0.90296(19) 0.29048(6) 0.0198(4) Uani 1 1 d .
O5 O 0.2022(2) 0.9505(2) 0.50615(7) 0.0379(6) Uani 1 1 d .
H5 H 0.2549 0.9639 0.4787 0.057 Uiso 1 1 calc R
O6 O -0.2979(2) 1.17162(19) 0.51963(7) 0.0277(5) Uani 1 1 d .
N1 N 0.0760(3) 0.8971(2) 0.30113(7) 0.0122(4) Uani 1 1 d .
N2 N 0.0315(2) 0.9677(2) 0.40249(7) 0.0129(4) Uani 1 1 d .
C1 C 0.2554(3) 0.8757(3) 0.13902(10) 0.0249(7) Uani 1 1 d .
H1 H 0.2466 0.8910 0.1036 0.030 Uiso 1 1 calc R
C2 C 0.1178(3) 0.8178(3) 0.16004(10) 0.0217(6) Uani 1 1 d .
H2A H 0.0267 0.7945 0.1373 0.026 Uiso 1 1 calc R
C3 C 0.0847(3) 0.7836(3) 0.21440(9) 0.0186(6) Uani 1 1 d .
H3 H 0.1691 0.7109 0.2253 0.022 Uiso 1 1 calc R
C4 C 0.1153(3) 0.9144(3) 0.24642(9) 0.0135(5) Uani 1 1 d .
H4 H 0.0451 0.9925 0.2324 0.016 Uiso 1 1 calc R
C5 C 0.3062(3) 0.9543(3) 0.24706(10) 0.0167(6) Uani 1 1 d .
C6 C 0.4231(4) 0.9471(3) 0.21127(10) 0.0235(7) Uani 1 1 d .
H6 H 0.5383 0.9657 0.2223 0.028 Uiso 1 1 calc R
C7 C 0.3548(3) 0.9946(3) 0.30034(9) 0.0169(6) Uani 1 1 d .
H7A H 0.3378 1.0948 0.3060 0.020 Uiso 1 1 calc R
H7B H 0.4772 0.9704 0.3078 0.020 Uiso 1 1 calc R
C8 C 0.2289(3) 0.9089(3) 0.33257(9) 0.0144(6) Uani 1 1 d .
C9 C 0.1969(3) 0.9709(3) 0.38454(9) 0.0152(6) Uani 1 1 d .
C10 C -0.0888(3) 0.9024(2) 0.31885(9) 0.0136(5) Uani 1 1 d .
C11 C -0.1150(3) 0.9105(3) 0.37528(9) 0.0138(5) Uani 1 1 d .
C12 C -0.2663(3) 1.0049(3) 0.39004(9) 0.0146(6) Uani 1 1 d .
H12A H -0.2790 1.0819 0.3656 0.018 Uiso 1 1 calc R
H12B H -0.3768 0.9527 0.3915 0.018 Uiso 1 1 calc R
C13 C -0.3277(3) 1.1166(3) 0.47253(10) 0.0207(6) Uani 1 1 d .
H13 H -0.4441 1.1216 0.4607 0.025 Uiso 1 1 calc R
C14 C -0.2160(3) 1.0581(3) 0.44179(9) 0.0147(6) Uani 1 1 d .
C15 C -0.0220(3) 1.0389(3) 0.44998(9) 0.0144(6) Uani 1 1 d .
H15 H 0.0358 1.1313 0.4519 0.017 Uiso 1 1 calc R
C16 C 0.0198(3) 0.9562(3) 0.49759(10) 0.0199(6) Uani 1 1 d .
H16 H -0.0269 0.8603 0.4940 0.024 Uiso 1 1 calc R
C17 C -0.0555(3) 1.0219(3) 0.54424(10) 0.0215(6) Uani 1 1 d .
H17 H -0.0028 0.9907 0.5747 0.026 Uiso 1 1 calc R
C18 C -0.1787(4) 1.1133(3) 0.55174(9) 0.0239(6) Uani 1 1 d .
H18 H -0.1869 1.1449 0.5857 0.029 Uiso 1 1 calc R

loop_
_atom_site_aniso_label
_atom_site_aniso_U_11
_atom_site_aniso_U_22
_atom_site_aniso_U_33
_atom_site_aniso_U_23
_atom_site_aniso_U_13
_atom_site_aniso_U_12
S1 0.0186(3) 0.0209(4) 0.0241(4) 0.0012(3) -0.0016(3) 0.0049(3)
S2 0.0258(4) 0.0206(4) 0.0214(4) 0.0007(3) -0.0002(3) 0.0003(3)
S3 0.0254(4) 0.0226(4) 0.0216(4) 0.0020(3) 0.0003(3) 0.0041(3)
S4 0.0192(3) 0.0189(4) 0.0300(4) 0.0044(3) 0.0003(3) -0.0019(3)
O1 0.0225(10) 0.0517(14) 0.0174(11) -0.0012(10) 0.0067(9) -0.0018(10)
O2 0.0245(10) 0.0230(11) 0.0243(11) -0.0085(9) 0.0072(8) -0.0102(9)
O3 0.0089(9) 0.0382(12) 0.0205(11) -0.0071(9) -0.0004(8) -0.0028(9)
O4 0.0094(9) 0.0311(11) 0.0188(10) -0.0050(9) -0.0031(8) -0.0003(9)
O5 0.0197(11) 0.0697(17) 0.0243(12) 0.0143(12) -0.0046(9) 0.0085(12)
O6 0.0303(11) 0.0320(12) 0.0208(11) -0.0099(9) -0.0006(9) 0.0068(10)
N1 0.0120(11) 0.0120(11) 0.0126(11) 0.0009(9) -0.0011(9) 0.0005(9)
N2 0.0129(11) 0.0156(11) 0.0102(11) 0.0006(9) -0.0009(9) -0.0006(9)
C1 0.0319(17) 0.0277(17) 0.0150(15) -0.0033(12) 0.0020(12) 0.0036(14)
C2 0.0267(16) 0.0211(15) 0.0174(15) -0.0059(11) -0.0005(12) 0.0005(12)
C3 0.0187(14) 0.0161(14) 0.0210(15) -0.0041(11) 0.0019(11) -0.0009(12)
C4 0.0137(13) 0.0136(13) 0.0133(13) 0.0013(10) 0.0004(10) 0.0000(11)
C5 0.0164(14) 0.0157(13) 0.0181(14) 0.0020(11) 0.0009(12) -0.0022(12)
C6 0.0185(15) 0.0331(17) 0.0189(16) 0.0012(12) -0.0009(12) -0.0021(13)
C7 0.0091(13) 0.0232(14) 0.0183(14) 0.0003(11) 0.0001(11) 0.0010(12)
C8 0.0085(12) 0.0170(13) 0.0177(14) -0.0001(11) -0.0011(10) 0.0041(11)
C9 0.0113(13) 0.0179(14) 0.0165(14) 0.0030(11) -0.0005(11) 0.0034(11)
C10 0.0138(13) 0.0101(12) 0.0170(14) 0.0002(11) -0.0011(11) -0.0013(11)
C11 0.0080(12) 0.0172(13) 0.0162(14) 0.0026(11) 0.0001(10) -0.0031(11)
C12 0.0105(12) 0.0179(13) 0.0154(14) 0.0002(11) 0.0010(10) -0.0002(11)
C13 0.0185(14) 0.0244(15) 0.0193(14) -0.0012(12) -0.0006(12) 0.0036(13)
C14 0.0130(13) 0.0172(14) 0.0140(14) 0.0037(11) -0.0005(11) -0.0004(11)
C15 0.0166(14) 0.0146(13) 0.0120(13) -0.0007(10) 0.0003(11) -0.0009(11)
C16 0.0160(14) 0.0269(16) 0.0168(14) 0.0014(12) -0.0003(12) 0.0020(12)
C17 0.0199(14) 0.0298(16) 0.0149(14) 0.0025(12) -0.0013(12) -0.0064(13)
C18 0.0321(16) 0.0273(16) 0.0123(13) -0.0038(12) 0.0029(13) -0.0081(15)

loop_
_atom_type_symbol
_atom_type_description
_atom_type_scat_dispersion_real
_atom_type_scat_dispersion_imag
_atom_type_scat_source
C C 0.0033 0.0016 'International Tables Vol C Tables 4.2.6.8 and 6.1.1.4'
H H 0.0000 0.0000 'International Tables Vol C Tables 4.2.6.8 and 6.1.1.4'
N N 0.0061 0.0033 'International Tables Vol C Tables 4.2.6.8 and 6.1.1.4'
O O 0.0106 0.0060 'International Tables Vol C Tables 4.2.6.8 and 6.1.1.4'
S S 0.1246 0.1234 'International Tables Vol C Tables 4.2.6.8 and 6.1.1.4'

loop_
_geom_angle_atom_site_label_1
_geom_angle_atom_site_label_2
_geom_angle_atom_site_label_3
_geom_angle
C8 S1 S2 104.59(8)
S1 S2 S3 103.82(4)
S4 S3 S2 102.66(4)
C11 S4 S3 105.14(8)
C6 O1 C1 121.9(2)
C13 O6 C18 120.8(2)
C10 N1 C8 124.18(19)
C10 N1 C4 121.56(19)
C8 N1 C4 112.57(18)
C9 N2 C11 124.4(2)
C9 N2 C15 122.8(2)
C11 N2 C15 112.32(18)
C2 C1 O1 130.0(3)
C1 C2 C3 129.4(3)
O2 C3 C2 108.4(2)
O2 C3 C4 113.6(2)
C2 C3 C4 108.6(2)
N1 C4 C5 102.42(19)
N1 C4 C3 114.2(2)
C5 C4 C3 111.3(2)
C6 C5 C7 121.2(2)
C6 C5 C4 130.1(2)
C7 C5 C4 108.4(2)
C5 C6 O1 131.6(3)
C5 C7 C8 102.77(19)
N1 C8 C9 114.8(2)
N1 C8 C7 103.82(19)
C9 C8 C7 113.0(2)
N1 C8 S1 113.32(17)
C9 C8 S1 107.53(17)
C7 C8 S1 103.97(16)
O3 C9 N2 122.0(2)
O3 C9 C8 120.7(2)
N2 C9 C8 117.3(2)
O4 C10 N1 122.2(2)
O4 C10 C11 119.7(2)
N1 C10 C11 118.0(2)
N2 C11 C10 114.00(19)
N2 C11 C12 103.76(18)
C10 C11 C12 112.7(2)
N2 C11 S4 113.25(16)
C10 C11 S4 108.43(17)
C12 C11 S4 104.34(16)
C14 C12 C11 103.83(19)
C14 C13 O6 128.3(2)
C13 C14 C12 122.6(2)
C13 C14 C15 127.5(2)
C12 C14 C15 109.8(2)
N2 C15 C14 102.0(2)
N2 C15 C16 113.2(2)
C14 C15 C16 112.9(2)
O5 C16 C17 105.5(2)
O5 C16 C15 111.1(2)
C17 C16 C15 111.9(2)
C18 C17 C16 133.5(3)
C17 C18 O6 131.9(2)

loop_
_geom_bond_atom_site_label_1
_geom_bond_atom_site_label_2
_geom_bond_distance
S1 C8 1.872(3)
S1 S2 2.0170(9)
S2 S3 2.0698(10)
S3 S4 2.0224(10)
S4 C11 1.875(3)
O1 C6 1.376(3)
O1 C1 1.374(3)
O2 C3 1.405(3)
O3 C9 1.223(3)
O4 C10 1.230(3)
O5 C16 1.423(3)
O6 C13 1.372(3)
O6 C18 1.370(3)
N1 C10 1.352(3)
N1 C8 1.444(3)
N1 C4 1.485(3)
N2 C9 1.358(3)
N2 C11 1.447(3)
N2 C15 1.488(3)
C1 C2 1.320(4)
C2 C3 1.495(3)
C3 C4 1.540(3)
C4 C5 1.519(3)
C5 C6 1.306(3)
C5 C7 1.507(3)
C7 C8 1.533(3)
C8 C9 1.517(3)
C10 C11 1.505(3)
C11 C12 1.531(3)
C12 C14 1.510(3)
C13 C14 1.310(3)
C14 C15 1.520(3)
C15 C16 1.524(3)
C16 C17 1.502(3)
C17 C18 1.312(4)
